data_4349820
loop_
_publ_author_name
'Wang, Dao-Hua'
'Zhao, Li-Ming'
'Lin, Xiao-Yan'
'Wang, Yu-Kang'
'Zhang, Wen-Ting'
'Song, Kai-Yue'
'Li, Hao-Hong'
'Chen, Zhi-Rong'

_publ_section_title
;
 Iodoargentate/iodobismuthate-based materials hybridized with
 lanthanide-containing metalloviologens: thermochromic behaviors and
 photocurrent responses
;
_journal_issue 5
_journal_name_full 'Inorganic Chemistry Frontiers'
_journal_page_first 1162
_journal_paper_doi 10.1039/C7QI00755H
_journal_volume 5
_journal_year 2018
_chemical_formula_moiety 'C28 H50 N8 O8 Pr, Bi2 I9'
_chemical_formula_sum 'C28 H50 Bi2 I9 N8 O8 Pr'
_chemical_formula_weight 2327.73
_space_group_IT_number 14
_space_group_name_Hall '-P 2yn'
_space_group_name_H-M_alt 'P 1 21/n 1'
_symmetry_cell_setting monoclinic
_symmetry_space_group_name_H-M 'P 1 21/n 1'
_atom_sites_solution_hydrogens geom
_atom_sites_solution_primary direct
_atom_sites_solution_secondary difmap
_audit_creation_method SHELXL-97
_audit_update_record
;
2017-10-10 deposited with the CCDC.
2018-03-09 downloaded from the CCDC.
;
_cell_angle_alpha 90.00
_cell_angle_beta 93.366(2)
_cell_angle_gamma 90.00
_cell_formula_units_Z 4
_cell_length_a 13.1331(16)
_cell_length_b 31.137(4)
_cell_length_c 13.5282(17)
_cell_measurement_reflns_used 17944
_cell_measurement_temperature 175
_cell_measurement_theta_max 25.03
_cell_measurement_theta_min 1.64
_cell_volume 5522.5(12)
_computing_cell_refinement 'Nonius CAD4 software'
_computing_data_collection 'Nonius CAD4 software'
_computing_data_reduction 'XCAD (P.McArdle, 2000)'
_computing_molecular_graphics 'ORTEX (P.McArdle, 1995)'
_computing_publication_material 'SHELXL-97/2 (Sheldrick,1997)'
_computing_structure_refinement 'SHELXL-97 (Sheldrick, 1997)'
_computing_structure_solution 'SHELXS-97 (Sheldrick, 1990)'
_diffrn_ambient_temperature 175
_diffrn_detector_area_resol_mean None
_diffrn_measured_fraction_theta_full 0.955
_diffrn_measured_fraction_theta_max 0.955
_diffrn_measurement_device_type 'Bruker P4'
_diffrn_measurement_method '\w scans'
_diffrn_radiation_monochromator graphite
_diffrn_radiation_source 'fine-focus sealed tube'
_diffrn_radiation_type MoK\a
_diffrn_radiation_wavelength 0.71073
_diffrn_reflns_av_R_equivalents 0.0366
_diffrn_reflns_av_sigmaI/netI 0.0552
_diffrn_reflns_limit_h_max 15
_diffrn_reflns_limit_h_min -15
_diffrn_reflns_limit_k_max 26
_diffrn_reflns_limit_k_min -37
_diffrn_reflns_limit_l_max 16
_diffrn_reflns_limit_l_min -10
_diffrn_reflns_number 17944
_diffrn_reflns_theta_full 25.03
_diffrn_reflns_theta_max 25.03
_diffrn_reflns_theta_min 1.64
_diffrn_standards_decay_% 'not measured'
_diffrn_standards_interval_count 'not measured'
_diffrn_standards_interval_time 'not measured'
_diffrn_standards_number None
_exptl_absorpt_coefficient_mu 12.302
_exptl_absorpt_correction_T_max 1.00
_exptl_absorpt_correction_T_min 0.25
_exptl_absorpt_correction_type multi-scan
_exptl_absorpt_process_details 'TEXRAY software (Molecular Structure Corporation, 1999)'
_exptl_crystal_colour Yellow
_exptl_crystal_density_diffrn 2.800
_exptl_crystal_density_method 'not measured'
_exptl_crystal_description Block
_exptl_crystal_F_000 4160
_exptl_crystal_size_max 0.50
_exptl_crystal_size_mid 0.40
_exptl_crystal_size_min 0.20
_refine_diff_density_max 4.800
_refine_diff_density_min -2.698
_refine_diff_density_rms 0.291
_refine_ls_extinction_method none
_refine_ls_goodness_of_fit_ref 1.046
_refine_ls_hydrogen_treatment constr
_refine_ls_matrix_type full
_refine_ls_number_parameters 516
_refine_ls_number_reflns 9318
_refine_ls_number_restraints 15
_refine_ls_restrained_S_all 1.280
_refine_ls_R_factor_all 0.0631
_refine_ls_R_factor_gt 0.0492
_refine_ls_shift/su_max 0.000
_refine_ls_shift/su_mean 0.000
_refine_ls_structure_factor_coef Fsqd
_refine_ls_weighting_details 'calc w=1/[\s^2^(Fo^2^)+(0.0537P)^2^+122.3267P] where P=(Fo^2^+2Fc^2^)/3'
_refine_ls_weighting_scheme calc
_refine_ls_wR_factor_gt 0.1177
_refine_ls_wR_factor_ref 0.1247
_reflns_number_gt 7670
_reflns_number_total 9318
_reflns_threshold_expression >2sigma(I)
_cod_data_source_file c7qi00755h2.cif
_cod_data_source_block 5-2
_cod_depositor_comments
;
The following automatic conversions were performed:

data item '_exptl_absorpt_correction_type' value 'Multi-Scan' was
changed to 'multi-scan' in accordance with the
/home/saulius/struct/COD-crude-data/automatic-downloads/DataCite-retrospective/RSC/depositions/lib/dictionaries/cif_core.dic
dictionary named 'cif_core.dic' version 2.4.2 last updated on
2011-04-26.

data item '_symmetry_cell_setting' value 'Monoclinic' was changed to
'monoclinic' in accordance with the
/home/saulius/struct/COD-crude-data/automatic-downloads/DataCite-retrospective/RSC/depositions/lib/dictionaries/cif_core.dic
dictionary named 'cif_core.dic' version 2.4.2 last updated on
2011-04-26.

Automatic conversion script
Id: cif_fix_values 6909 2019-04-08 15:41:33Z antanas 
;
_cod_original_sg_symbol_Hall -P2yn
_cod_original_sg_symbol_H-M P21/n
_cod_database_code 4349820

loop_
_symmetry_equiv_pos_as_xyz
'x, y, z'
'-x+1/2, y+1/2, -z+1/2'
'-x, -y, -z'
'x-1/2, -y-1/2, z-1/2'

loop_
_atom_site_label
_atom_site_type_symbol
_atom_site_fract_x
_atom_site_fract_y
_atom_site_fract_z
_atom_site_U_iso_or_equiv
_atom_site_adp_type
_atom_site_occupancy
_atom_site_symmetry_multiplicity
_atom_site_calc_flag
_atom_site_refinement_flags
Bi1 Bi 0.00146(4) 0.12645(2) 0.09150(5) 0.02017(16) Uani 1 1 d .
Bi2 Bi 0.28484(4) 0.150099(19) -0.01035(5) 0.01938(16) Uani 1 1 d .
Pr1 Pr -0.32694(5) 0.09671(2) 0.55937(5) 0.00451(16) Uani 1 1 d .
I1 I -0.18575(9) 0.14112(4) -0.03280(10) 0.0373(3) Uani 1 1 d .
I2 I -0.04822(10) 0.17792(4) 0.26324(10) 0.0384(3) Uani 1 1 d .
I3 I -0.08498(8) 0.04659(4) 0.16761(9) 0.0274(3) Uani 1 1 d .
I4 I 0.09587(9) 0.21141(4) -0.00321(10) 0.0318(3) Uani 1 1 d .
I5 I 0.12258(9) 0.07936(4) -0.08758(8) 0.0274(3) Uani 1 1 d .
I6 I 0.22516(8) 0.10887(4) 0.19969(9) 0.0333(3) Uani 1 1 d .
I7 I 0.32066(9) 0.18009(4) -0.21241(9) 0.0322(3) Uani 1 1 d .
I8 I 0.40232(10) 0.21965(5) 0.09027(11) 0.0457(4) Uani 1 1 d .
I9 I 0.46387(8) 0.09130(4) -0.02247(9) 0.0284(3) Uani 1 1 d .
O1 O -0.1968(8) 0.0527(4) 0.4966(8) 0.027(3) Uani 1 1 d .
O2 O -0.1750(9) 0.1322(5) 0.6031(11) 0.042(4) Uani 1 1 d .
O3 O -0.2657(8) 0.0566(4) 0.6969(8) 0.027(3) Uani 1 1 d .
O4 O -0.3591(10) 0.1430(4) 0.6852(9) 0.036(3) Uani 1 1 d .
O5 O -0.4659(8) 0.0586(4) 0.6242(9) 0.026(3) Uani 1 1 d .
O6 O -0.4728(9) 0.1364(4) 0.5037(10) 0.032(3) Uani 1 1 d .
O7 O -0.3952(8) 0.0540(4) 0.4289(8) 0.025(3) Uani 1 1 d .
O8 O -0.2868(10) 0.1347(5) 0.4213(11) 0.053(4) Uani 1 1 d .
N1 N -0.0960(9) 0.0562(4) 0.5139(9) 0.017(3) Uani 1 1 d .
N2 N -0.0237(16) 0.1637(7) 0.6292(15) 0.063(6) Uani 1 1 d DU
N3 N -0.2556(9) 0.0287(4) 0.8497(10) 0.019(3) Uani 1 1 d .
N4 N -0.3659(10) 0.1964(5) 0.7958(11) 0.025(3) Uani 1 1 d .
N5 N -0.5653(9) 0.0615(4) 0.6030(10) 0.020(3) Uani 1 1 d .
N6 N -0.5942(12) 0.1881(5) 0.4827(13) 0.036(4) Uani 1 1 d .
N7 N -0.4193(10) 0.0341(4) 0.2704(9) 0.019(3) Uani 1 1 d .
N8 N -0.3253(12) 0.1750(5) 0.2881(11) 0.030(3) Uani 1 1 d .
C1 C -0.0384(12) 0.0684(6) 0.4404(12) 0.026(4) Uani 1 1 d .
H1 H -0.0696 0.0759 0.3794 0.031 Uiso 1 1 calc R
C2 C 0.0654(13) 0.0700(6) 0.4534(13) 0.028(4) Uani 1 1 d .
H2 H 0.1046 0.0780 0.4014 0.034 Uiso 1 1 calc R
C3 C 0.1124(11) 0.0594(5) 0.5461(11) 0.015(3) Uani 1 1 d .
C4 C 0.2254(11) 0.0611(5) 0.5628(11) 0.018(3) Uani 1 1 d .
C5 C 0.2926(12) 0.0485(6) 0.4923(12) 0.027(4) Uani 1 1 d .
H5 H 0.2667 0.0399 0.4300 0.033 Uiso 1 1 calc R
C6 C 0.3960(12) 0.0485(6) 0.5129(13) 0.027(4) Uani 1 1 d .
H6 H 0.4396 0.0396 0.4650 0.032 Uiso 1 1 calc R
C7 C -0.6281(12) 0.0743(5) 0.6728(13) 0.024(4) Uani 1 1 d .
H7 H -0.6009 0.0832 0.7344 0.029 Uiso 1 1 calc R
C8 C -0.7305(13) 0.0741(6) 0.6538(13) 0.027(4) Uani 1 1 d .
H8 H -0.7724 0.0830 0.7030 0.032 Uiso 1 1 calc R
C9 C 0.0508(12) 0.0471(6) 0.6197(13) 0.026(4) Uani 1 1 d .
H9 H 0.0799 0.0398 0.6818 0.031 Uiso 1 1 calc R
C10 C -0.0530(12) 0.0456(6) 0.6027(13) 0.027(4) Uani 1 1 d .
H10 H -0.0938 0.0371 0.6531 0.032 Uiso 1 1 calc R
C11 C -0.104(2) 0.1492(8) 0.573(3) 0.081(10) Uani 1 1 d .
H11 H -0.1026 0.1530 0.5052 0.097 Uiso 1 1 calc R
C12 C 0.0631(16) 0.1783(7) 0.5638(17) 0.050(6) Uani 1 1 d D
H12A H 0.1197 0.1886 0.6053 0.075 Uiso 1 1 calc R
H12B H 0.0387 0.2009 0.5204 0.075 Uiso 1 1 calc R
H12C H 0.0846 0.1545 0.5252 0.075 Uiso 1 1 calc R
C13 C -0.003(2) 0.1721(13) 0.7371(19) 0.126(13) Uani 1 1 d DU
H13A H -0.0319 0.1992 0.7541 0.189 Uiso 1 1 calc R
H13B H 0.0698 0.1729 0.7519 0.189 Uiso 1 1 calc R
H13C H -0.0320 0.1497 0.7748 0.189 Uiso 1 1 calc R
C14 C -0.3036(11) 0.0475(5) 0.7749(12) 0.020(3) Uani 1 1 d .
H14 H -0.3717 0.0546 0.7810 0.024 Uiso 1 1 calc R
C15 C -0.1473(13) 0.0188(8) 0.8451(15) 0.045(6) Uani 1 1 d .
H15A H -0.1386 -0.0029 0.7958 0.067 Uiso 1 1 calc R
H15B H -0.1210 0.0085 0.9084 0.067 Uiso 1 1 calc R
H15C H -0.1112 0.0443 0.8281 0.067 Uiso 1 1 calc R
C16 C -0.3016(13) 0.0174(7) 0.9419(15) 0.039(5) Uani 1 1 d .
H16A H -0.2738 0.0354 0.9945 0.059 Uiso 1 1 calc R
H16B H -0.2872 -0.0121 0.9577 0.059 Uiso 1 1 calc R
H16C H -0.3741 0.0215 0.9343 0.059 Uiso 1 1 calc R
C17 C -0.3866(13) 0.1579(6) 0.7639(14) 0.029(4) Uani 1 1 d .
H17 H -0.4248 0.1402 0.8031 0.035 Uiso 1 1 calc R
C18 C -0.3011(19) 0.2259(7) 0.7424(17) 0.051(6) Uani 1 1 d .
H18A H -0.2323 0.2244 0.7704 0.076 Uiso 1 1 calc R
H18B H -0.3261 0.2547 0.7480 0.076 Uiso 1 1 calc R
H18C H -0.3025 0.2179 0.6738 0.076 Uiso 1 1 calc R
C19 C -0.4012(15) 0.2124(6) 0.8876(13) 0.032(4) Uani 1 1 d .
H19A H -0.4448 0.2367 0.8745 0.049 Uiso 1 1 calc R
H19B H -0.3437 0.2209 0.9303 0.049 Uiso 1 1 calc R
H19C H -0.4384 0.1903 0.9191 0.049 Uiso 1 1 calc R
C20 C -0.5213(14) 0.1676(6) 0.5331(13) 0.029(4) Uani 1 1 d .
H20 H -0.5043 0.1773 0.5970 0.035 Uiso 1 1 calc R
C21 C -0.6503(15) 0.2238(6) 0.5194(16) 0.041(5) Uani 1 1 d .
H21A H -0.6319 0.2280 0.5884 0.061 Uiso 1 1 calc R
H21B H -0.7221 0.2181 0.5108 0.061 Uiso 1 1 calc R
H21C H -0.6344 0.2493 0.4833 0.061 Uiso 1 1 calc R
C22 C -0.630(4) 0.1745(15) 0.390(3) 0.141(17) Uani 1 1 d U
H22A H -0.5969 0.1903 0.3404 0.212 Uiso 1 1 calc R
H22B H -0.7026 0.1795 0.3826 0.212 Uiso 1 1 calc R
H22C H -0.6169 0.1444 0.3831 0.212 Uiso 1 1 calc R
C23 C -0.3611(12) 0.0410(5) 0.3507(12) 0.020(3) Uani 1 1 d .
H23 H -0.2915 0.0359 0.3491 0.024 Uiso 1 1 calc R
C24 C -0.5264(13) 0.0445(7) 0.2655(13) 0.036(5) Uani 1 1 d .
H24A H -0.5637 0.0213 0.2932 0.054 Uiso 1 1 calc R
H24B H -0.5499 0.0487 0.1977 0.054 Uiso 1 1 calc R
H24C H -0.5369 0.0703 0.3024 0.054 Uiso 1 1 calc R
C25 C -0.3776(15) 0.0171(7) 0.1799(13) 0.037(5) Uani 1 1 d .
H25A H -0.3856 0.0381 0.1281 0.055 Uiso 1 1 calc R
H25B H -0.4136 -0.0086 0.1600 0.055 Uiso 1 1 calc R
H25C H -0.3065 0.0107 0.1924 0.055 Uiso 1 1 calc R
C26 C -0.2969(15) 0.1692(8) 0.3790(15) 0.041(5) Uani 1 1 d .
H26 H -0.2823 0.1937 0.4166 0.049 Uiso 1 1 calc R
C27 C -0.327(2) 0.2175(7) 0.241(2) 0.060(7) Uani 1 1 d .
H27A H -0.3207 0.2392 0.2918 0.090 Uiso 1 1 calc R
H27B H -0.3902 0.2212 0.2031 0.090 Uiso 1 1 calc R
H27C H -0.2712 0.2198 0.1990 0.090 Uiso 1 1 calc R
C28 C -0.350(2) 0.1393(8) 0.2205(18) 0.064(7) Uani 1 1 d .
H28A H -0.2972 0.1180 0.2272 0.096 Uiso 1 1 calc R
H28B H -0.3553 0.1497 0.1536 0.096 Uiso 1 1 calc R
H28C H -0.4138 0.1267 0.2363 0.096 Uiso 1 1 calc R

loop_
_atom_site_aniso_label
_atom_site_aniso_U_11
_atom_site_aniso_U_22
_atom_site_aniso_U_33
_atom_site_aniso_U_23
_atom_site_aniso_U_13
_atom_site_aniso_U_12
Bi1 0.0192(3) 0.0204(3) 0.0212(3) 0.0004(3) 0.0032(2) -0.0001(2)
Bi2 0.0194(3) 0.0179(3) 0.0212(3) -0.0017(3) 0.0035(2) -0.0006(2)
Pr1 0.0008(3) 0.0093(4) 0.0035(3) 0.0006(3) 0.0003(2) -0.0002(3)
I1 0.0281(6) 0.0395(7) 0.0428(7) 0.0078(6) -0.0106(5) 0.0021(5)
I2 0.0423(7) 0.0380(7) 0.0366(7) -0.0145(6) 0.0160(6) -0.0071(6)
I3 0.0294(6) 0.0225(6) 0.0302(6) 0.0034(5) 0.0020(5) -0.0030(5)
I4 0.0285(6) 0.0216(6) 0.0461(7) 0.0059(5) 0.0104(5) 0.0045(5)
I5 0.0314(6) 0.0257(6) 0.0254(6) -0.0062(5) 0.0033(5) -0.0062(5)
I6 0.0234(6) 0.0525(8) 0.0238(6) 0.0063(5) -0.0009(4) 0.0010(5)
I7 0.0360(6) 0.0325(7) 0.0288(6) 0.0094(5) 0.0076(5) 0.0059(5)
I8 0.0334(7) 0.0473(8) 0.0572(9) -0.0299(7) 0.0099(6) -0.0131(6)
I9 0.0286(6) 0.0271(6) 0.0299(6) 0.0042(5) 0.0052(5) 0.0085(5)
O1 0.006(5) 0.045(8) 0.027(6) -0.007(6) -0.003(4) 0.006(5)
O2 0.018(6) 0.048(9) 0.061(9) 0.012(7) 0.008(6) -0.012(6)
O3 0.021(6) 0.037(7) 0.022(6) 0.009(5) 0.002(5) 0.004(5)
O4 0.039(7) 0.049(8) 0.018(6) -0.015(6) 0.000(5) 0.015(6)
O5 0.006(5) 0.042(7) 0.030(7) 0.011(6) -0.002(4) -0.007(5)
O6 0.020(6) 0.030(7) 0.045(8) 0.003(6) -0.009(5) 0.012(5)
O7 0.015(5) 0.035(7) 0.025(6) -0.004(5) -0.002(5) -0.001(5)
O8 0.033(7) 0.081(12) 0.044(9) 0.050(9) 0.006(6) -0.003(7)
N1 0.010(6) 0.022(7) 0.019(7) 0.001(6) 0.004(5) 0.002(5)
N2 0.063(6) 0.063(6) 0.063(6) 0.0001(13) 0.0029(13) -0.0002(13)
N3 0.015(6) 0.022(7) 0.019(7) -0.001(6) -0.001(5) -0.001(5)
N4 0.023(7) 0.022(8) 0.029(8) -0.002(6) 0.005(6) 0.005(6)
N5 0.004(6) 0.027(8) 0.030(8) -0.003(6) 0.004(5) -0.006(5)
N6 0.038(9) 0.022(8) 0.046(10) -0.003(7) -0.017(8) 0.007(7)
N7 0.022(7) 0.021(7) 0.015(7) -0.006(6) 0.007(5) 0.000(6)
N8 0.034(8) 0.031(9) 0.026(8) 0.008(7) -0.004(6) -0.002(7)
C1 0.021(8) 0.042(11) 0.014(8) 0.002(8) -0.005(6) 0.004(8)
C2 0.026(9) 0.032(10) 0.027(9) -0.001(8) 0.004(7) -0.003(8)
C3 0.014(7) 0.013(8) 0.018(8) -0.005(6) 0.002(6) -0.004(6)
C4 0.011(7) 0.026(9) 0.016(8) 0.003(7) 0.002(6) -0.003(6)
C5 0.017(8) 0.048(12) 0.017(8) 0.008(8) -0.003(6) -0.004(8)
C6 0.017(8) 0.041(11) 0.024(9) -0.001(8) 0.014(7) 0.001(7)
C7 0.020(8) 0.027(9) 0.025(9) 0.000(7) -0.007(7) -0.010(7)
C8 0.025(9) 0.027(10) 0.029(10) -0.010(8) 0.002(7) 0.008(7)
C9 0.013(8) 0.043(11) 0.022(9) 0.010(8) 0.001(6) -0.003(7)
C10 0.015(8) 0.044(11) 0.023(9) 0.002(8) 0.007(7) 0.001(7)
C11 0.048(15) 0.051(17) 0.14(3) -0.029(18) 0.023(18) -0.020(13)
C12 0.050(13) 0.050(14) 0.050(14) 0.000(11) 0.003(11) 0.000(11)
C13 0.053(17) 0.21(4) 0.122(11) 0.10(2) 0.037(17) 0.03(2)
C14 0.014(7) 0.017(8) 0.029(9) 0.001(7) -0.002(7) 0.003(6)
C15 0.017(9) 0.085(17) 0.032(11) 0.020(11) 0.001(8) 0.016(10)
C16 0.021(9) 0.052(13) 0.045(12) 0.032(10) 0.006(8) 0.010(9)
C17 0.021(9) 0.025(10) 0.039(11) 0.008(8) -0.016(8) 0.003(7)
C18 0.070(15) 0.038(13) 0.047(13) 0.005(10) 0.021(12) -0.007(11)
C19 0.038(10) 0.042(11) 0.018(9) -0.009(8) 0.001(8) 0.013(9)
C20 0.037(10) 0.024(9) 0.027(10) 0.007(8) 0.001(8) 0.015(8)
C21 0.040(11) 0.033(11) 0.051(13) 0.009(10) 0.009(10) 0.019(9)
C22 0.141(17) 0.141(17) 0.141(17) 0.0000(13) 0.0083(16) 0.0000(13)
C23 0.014(7) 0.022(9) 0.023(9) -0.003(7) 0.003(6) -0.004(6)
C24 0.027(9) 0.062(14) 0.018(9) -0.012(9) -0.001(7) -0.001(9)
C25 0.037(10) 0.057(13) 0.017(9) -0.001(9) 0.000(8) 0.014(9)
C26 0.036(11) 0.059(15) 0.029(11) -0.001(11) 0.003(8) 0.002(10)
C27 0.066(16) 0.032(12) 0.079(18) 0.026(12) -0.013(14) -0.013(11)
C28 0.10(2) 0.042(14) 0.050(15) 0.005(12) -0.014(14) -0.018(14)

loop_
_atom_type_symbol
_atom_type_description
_atom_type_scat_dispersion_real
_atom_type_scat_dispersion_imag
_atom_type_scat_source
C C 0.0033 0.0016 'International Tables Vol C Tables 4.2.6.8 and 6.1.1.4'
H H 0.0000 0.0000 'International Tables Vol C Tables 4.2.6.8 and 6.1.1.4'
N N 0.0061 0.0033 'International Tables Vol C Tables 4.2.6.8 and 6.1.1.4'
O O 0.0106 0.0060 'International Tables Vol C Tables 4.2.6.8 and 6.1.1.4'
K K 0.2009 0.2494 'International Tables Vol C Tables 4.2.6.8 and 6.1.1.4'
I I -0.4742 1.8119 'International Tables Vol C Tables 4.2.6.8 and 6.1.1.4'
Pr Pr -0.2180 2.8214 'International Tables Vol C Tables 4.2.6.8 and 6.1.1.4'
Bi Bi -4.1077 10.2566 'International Tables Vol C Tables 4.2.6.8 and 6.1.1.4'

loop_
_geom_angle_atom_site_label_1
_geom_angle_atom_site_label_2
_geom_angle_atom_site_label_3
_geom_angle
_geom_angle_site_symmetry_1
_geom_angle_site_symmetry_3
I2 Bi1 I1 98.71(4) . .
I2 Bi1 I3 94.38(4) . .
I1 Bi1 I3 90.26(4) . .
I2 Bi1 I4 88.56(4) . .
I1 Bi1 I4 88.47(4) . .
I3 Bi1 I4 176.94(4) . .
I2 Bi1 I6 88.43(4) . .
I1 Bi1 I6 171.78(4) . .
I3 Bi1 I6 93.28(4) . .
I4 Bi1 I6 87.62(3) . .
I2 Bi1 I5 163.83(4) . .
I1 Bi1 I5 94.13(4) . .
I3 Bi1 I5 95.36(4) . .
I4 Bi1 I5 81.96(3) . .
I6 Bi1 I5 78.16(3) . .
I8 Bi2 I7 95.03(4) . .
I8 Bi2 I9 94.78(4) . .
I7 Bi2 I9 88.53(4) . .
I8 Bi2 I4 86.11(4) . .
I7 Bi2 I4 90.31(4) . .
I9 Bi2 I4 178.59(4) . .
I8 Bi2 I5 168.09(4) . .
I7 Bi2 I5 93.13(4) . .
I9 Bi2 I5 94.09(4) . .
I4 Bi2 I5 85.18(3) . .
I8 Bi2 I6 91.89(4) . .
I7 Bi2 I6 172.97(4) . .
I9 Bi2 I6 92.11(4) . .
I4 Bi2 I6 88.95(3) . .
I5 Bi2 I6 79.84(3) . .
O4 Pr1 O8 109.9(6) . .
O4 Pr1 O2 72.8(5) . .
O8 Pr1 O2 74.2(5) . .
O4 Pr1 O3 79.3(4) . .
O8 Pr1 O3 146.6(4) . .
O2 Pr1 O3 78.6(5) . .
O4 Pr1 O7 146.9(4) . .
O8 Pr1 O7 77.0(5) . .
O2 Pr1 O7 138.2(5) . .
O3 Pr1 O7 113.2(4) . .
O4 Pr1 O6 74.1(4) . .
O8 Pr1 O6 72.1(5) . .
O2 Pr1 O6 119.9(5) . .
O3 Pr1 O6 139.9(4) . .
O7 Pr1 O6 77.9(4) . .
O4 Pr1 O1 142.6(4) . .
O8 Pr1 O1 78.7(5) . .
O2 Pr1 O1 75.1(5) . .
O3 Pr1 O1 75.9(4) . .
O7 Pr1 O1 69.9(4) . .
O6 Pr1 O1 140.4(4) . .
O4 Pr1 O5 82.0(5) . .
O8 Pr1 O5 140.5(4) . .
O2 Pr1 O5 143.7(5) . .
O3 Pr1 O5 71.2(4) . .
O7 Pr1 O5 74.2(4) . .
O6 Pr1 O5 75.8(4) . .
O1 Pr1 O5 115.1(4) . .
Bi2 I4 Bi1 80.56(3) . .
Bi2 I5 Bi1 78.22(3) . .
Bi1 I6 Bi2 78.36(3) . .
N1 O1 Pr1 127.9(9) . .
C11 O2 Pr1 145(2) . .
C14 O3 Pr1 132.0(10) . .
C17 O4 Pr1 162.5(14) . .
N5 O5 Pr1 130.7(9) . .
C20 O6 Pr1 136.8(12) . .
C23 O7 Pr1 133.3(10) . .
C26 O8 Pr1 144.2(15) . .
O1 N1 C10 120.0(13) . .
O1 N1 C1 119.4(13) . .
C10 N1 C1 120.6(13) . .
C11 N2 C13 135(2) . .
C11 N2 C12 111(2) . .
C13 N2 C12 114(2) . .
C14 N3 C15 119.4(14) . .
C14 N3 C16 124.6(13) . .
C15 N3 C16 116.0(13) . .
C17 N4 C19 122.4(17) . .
C17 N4 C18 121.9(17) . .
C19 N4 C18 115.7(16) . .
O5 N5 C7 120.3(13) . .
O5 N5 C6 119.2(13) . 1_455
C7 N5 C6 120.3(13) . 1_455
C20 N6 C22 122(3) . .
C20 N6 C21 124.9(17) . .
C22 N6 C21 113(2) . .
C23 N7 C24 121.5(13) . .
C23 N7 C25 121.6(14) . .
C24 N7 C25 116.9(13) . .
C26 N8 C27 122.6(19) . .
C26 N8 C28 122.4(18) . .
C27 N8 C28 114.8(17) . .
N1 C1 C2 121.3(15) . .
N1 C1 H1 119.4 . .
C2 C1 H1 119.4 . .
C1 C2 C3 119.3(16) . .
C1 C2 H2 120.4 . .
C3 C2 H2 120.4 . .
C9 C3 C2 117.9(14) . .
C9 C3 C4 121.6(14) . .
C2 C3 C4 120.6(14) . .
C8 C4 C5 116.1(14) 1_655 .
C8 C4 C3 120.3(14) 1_655 .
C5 C4 C3 123.5(14) . .
C6 C5 C4 121.4(16) . .
C6 C5 H5 119.3 . .
C4 C5 H5 119.3 . .
N5 C6 C5 119.8(15) 1_655 .
N5 C6 H6 120.1 1_655 .
C5 C6 H6 120.1 . .
N5 C7 C8 120.5(15) . .
N5 C7 H7 119.8 . .
C8 C7 H7 119.8 . .
C7 C8 C4 121.8(16) . 1_455
C7 C8 H8 119.1 . .
C4 C8 H8 119.1 1_455 .
C10 C9 C3 120.7(15) . .
C10 C9 H9 119.7 . .
C3 C9 H9 119.7 . .
N1 C10 C9 120.4(15) . .
N1 C10 H10 119.8 . .
C9 C10 H10 119.8 . .
O2 C11 N2 125(3) . .
O2 C11 H11 117.4 . .
N2 C11 H11 117.4 . .
N2 C12 H12A 109.5 . .
N2 C12 H12B 109.5 . .
H12A C12 H12B 109.5 . .
N2 C12 H12C 109.5 . .
H12A C12 H12C 109.5 . .
H12B C12 H12C 109.5 . .
N2 C13 H13A 109.5 . .
N2 C13 H13B 109.5 . .
H13A C13 H13B 109.5 . .
N2 C13 H13C 109.5 . .
H13A C13 H13C 109.5 . .
H13B C13 H13C 109.5 . .
O3 C14 N3 124.9(14) . .
O3 C14 H14 117.6 . .
N3 C14 H14 117.6 . .
N3 C15 H15A 109.5 . .
N3 C15 H15B 109.5 . .
H15A C15 H15B 109.5 . .
N3 C15 H15C 109.5 . .
H15A C15 H15C 109.5 . .
H15B C15 H15C 109.5 . .
N3 C16 H16A 109.5 . .
N3 C16 H16B 109.5 . .
H16A C16 H16B 109.5 . .
N3 C16 H16C 109.5 . .
H16A C16 H16C 109.5 . .
H16B C16 H16C 109.5 . .
O4 C17 N4 124.5(19) . .
O4 C17 H17 117.7 . .
N4 C17 H17 117.7 . .
N4 C18 H18A 109.5 . .
N4 C18 H18B 109.5 . .
H18A C18 H18B 109.5 . .
N4 C18 H18C 109.5 . .
H18A C18 H18C 109.5 . .
H18B C18 H18C 109.5 . .
N4 C19 H19A 109.5 . .
N4 C19 H19B 109.5 . .
H19A C19 H19B 109.5 . .
N4 C19 H19C 109.5 . .
H19A C19 H19C 109.5 . .
H19B C19 H19C 109.5 . .
O6 C20 N6 126.0(18) . .
O6 C20 H20 117.0 . .
N6 C20 H20 117.0 . .
N6 C21 H21A 109.5 . .
N6 C21 H21B 109.5 . .
H21A C21 H21B 109.5 . .
N6 C21 H21C 109.5 . .
H21A C21 H21C 109.5 . .
H21B C21 H21C 109.5 . .
N6 C22 H22A 109.5 . .
N6 C22 H22B 109.5 . .
H22A C22 H22B 109.5 . .
N6 C22 H22C 109.5 . .
H22A C22 H22C 109.5 . .
H22B C22 H22C 109.5 . .
O7 C23 N7 122.6(14) . .
O7 C23 H23 118.7 . .
N7 C23 H23 118.7 . .
N7 C24 H24A 109.5 . .
N7 C24 H24B 109.5 . .
H24A C24 H24B 109.5 . .
N7 C24 H24C 109.5 . .
H24A C24 H24C 109.5 . .
H24B C24 H24C 109.5 . .
N7 C25 H25A 109.5 . .
N7 C25 H25B 109.5 . .
H25A C25 H25B 109.5 . .
N7 C25 H25C 109.5 . .
H25A C25 H25C 109.5 . .
H25B C25 H25C 109.5 . .
O8 C26 N8 126(2) . .
O8 C26 H26 116.8 . .
N8 C26 H26 116.8 . .
N8 C27 H27A 109.5 . .
N8 C27 H27B 109.5 . .
H27A C27 H27B 109.5 . .
N8 C27 H27C 109.5 . .
H27A C27 H27C 109.5 . .
H27B C27 H27C 109.5 . .
N8 C28 H28A 109.5 . .
N8 C28 H28B 109.5 . .
H28A C28 H28B 109.5 . .
N8 C28 H28C 109.5 . .
H28A C28 H28C 109.5 . .
H28B C28 H28C 109.5 . .

loop_
_geom_bond_atom_site_label_1
_geom_bond_atom_site_label_2
_geom_bond_distance
_geom_bond_site_symmetry_2
Bi1 I2 2.9275(14) .
Bi1 I1 2.9318(13) .
Bi1 I3 2.9442(13) .
Bi1 I4 3.2195(13) .
Bi1 I6 3.2508(13) .
Bi1 I5 3.3169(13) .
Bi2 I8 2.9456(14) .
Bi2 I7 2.9524(13) .
Bi2 I9 2.9921(13) .
Bi2 I4 3.1371(13) .
Bi2 I5 3.1973(12) .
Bi2 I6 3.2553(14) .
Pr1 O4 2.289(12) .
Pr1 O8 2.298(13) .
Pr1 O2 2.327(12) .
Pr1 O3 2.343(11) .
Pr1 O7 2.345(11) .
Pr1 O6 2.366(11) .
Pr1 O1 2.385(11) .
Pr1 O5 2.386(10) .
O1 N1 1.336(16) .
O2 C11 1.17(3) .
O3 C14 1.23(2) .
O4 C17 1.23(2) .
O5 N5 1.323(16) .
O6 C20 1.24(2) .
O7 C23 1.241(19) .
O8 C26 1.22(3) .
N1 C10 1.34(2) .
N1 C1 1.34(2) .
N2 C11 1.34(3) .
N2 C13 1.49(2) .
N2 C12 1.55(2) .
N3 C14 1.30(2) .
N3 C15 1.46(2) .
N3 C16 1.46(2) .
N4 C17 1.30(2) .
N4 C19 1.44(2) .
N4 C18 1.47(2) .
N5 C7 1.35(2) .
N5 C6 1.36(2) 1_455
N6 C20 1.31(2) .
N6 C22 1.38(5) .
N6 C21 1.44(2) .
N7 C23 1.31(2) .
N7 C24 1.44(2) .
N7 C25 1.47(2) .
N8 C26 1.28(2) .
N8 C27 1.46(2) .
N8 C28 1.47(3) .
C1 C2 1.36(2) .
C1 H1 0.9300 .
C2 C3 1.40(2) .
C2 H2 0.9300 .
C3 C9 1.37(2) .
C3 C4 1.49(2) .
C4 C8 1.39(2) 1_655
C4 C5 1.39(2) .
C5 C6 1.37(2) .
C5 H5 0.9300 .
C6 N5 1.36(2) 1_655
C6 H6 0.9300 .
C7 C8 1.35(2) .
C7 H7 0.9300 .
C8 C4 1.39(2) 1_455
C8 H8 0.9300 .
C9 C10 1.37(2) .
C9 H9 0.9300 .
C10 H10 0.9300 .
C11 H11 0.9300 .
C12 H12A 0.9600 .
C12 H12B 0.9600 .
C12 H12C 0.9600 .
C13 H13A 0.9600 .
C13 H13B 0.9600 .
C13 H13C 0.9600 .
C14 H14 0.9300 .
C15 H15A 0.9600 .
C15 H15B 0.9600 .
C15 H15C 0.9600 .
C16 H16A 0.9600 .
C16 H16B 0.9600 .
C16 H16C 0.9600 .
C17 H17 0.9300 .
C18 H18A 0.9600 .
C18 H18B 0.9600 .
C18 H18C 0.9600 .
C19 H19A 0.9600 .
C19 H19B 0.9600 .
C19 H19C 0.9600 .
C20 H20 0.9300 .
C21 H21A 0.9600 .
C21 H21B 0.9600 .
C21 H21C 0.9600 .
C22 H22A 0.9600 .
C22 H22B 0.9600 .
C22 H22C 0.9600 .
C23 H23 0.9300 .
C24 H24A 0.9600 .
C24 H24B 0.9600 .
C24 H24C 0.9600 .
C25 H25A 0.9600 .
C25 H25B 0.9600 .
C25 H25C 0.9600 .
C26 H26 0.9300 .
C27 H27A 0.9600 .
C27 H27B 0.9600 .
C27 H27C 0.9600 .
C28 H28A 0.9600 .
C28 H28B 0.9600 .
C28 H28C 0.9600 .
